data_7001196
loop_
_publ_author_name
'Cosquer, Goulven'
'Pointillart, Fabrice'
'Le Gal, Yann'
'Golhen, St\'ephane'
'Cador, Olivier'
'Ouahab, Lahc\`ene'

_publ_section_title
;
 Coordination complexes with the redox active tetrathiafulvalene based
 imino-pyrazine ligand: syntheses, a radical cation salt, crystal
 structures and electrochemistry
;
_journal_issue 18
_journal_name_full 'Dalton Transactions'
_journal_page_first 3495
_journal_page_last 3502
_journal_paper_doi 10.1039/b815865g
_journal_year 2009
_chemical_formula_sum 'C32 H16 Cu F12 N6 O4 S8'
_chemical_formula_weight 1096.53
_chemical_name_systematic
;
?
;
_space_group_IT_number 2
_symmetry_cell_setting triclinic
_symmetry_space_group_name_Hall '-P 1'
_symmetry_space_group_name_H-M 'P -1'
_atom_sites_solution_hydrogens geom
_atom_sites_solution_primary direct
_atom_sites_solution_secondary difmap
_audit_creation_method SHELXL-97
_cell_angle_alpha 72.664(5)
_cell_angle_beta 77.412(5)
_cell_angle_gamma 68.977(5)
_cell_formula_units_Z 1
_cell_length_a 9.006(5)
_cell_length_b 9.892(5)
_cell_length_c 13.080(5)
_cell_measurement_reflns_used 10756
_cell_measurement_theta_max 31.507
_cell_measurement_theta_min 0.998
_cell_volume 1030.2(9)
_computing_cell_refinement 'HKL Scalepack (Otwinowski & Minor 1997)'
_computing_data_collection 'Collect (Bruker AXS BV, 1997-2004)'
_computing_data_reduction 'HKL Denzo and Scalepack (Otwinowski & Minor 1997)'
_computing_publication_material 'WinGX publication routines (Farrugia, 1999)'
_computing_structure_refinement 'SHELXL-97 (Sheldrick, 1997)'
_computing_structure_solution 'SIR-97 (Altomare al, 1997)'
_diffrn_ambient_temperature 293(2)
_diffrn_detector_area_resol_mean 9
_diffrn_measured_fraction_theta_full 0.997
_diffrn_measured_fraction_theta_max 0.997
_diffrn_measurement_device '95mm CCD camera on \k-goniostat'
_diffrn_measurement_device_type KappaCCD
_diffrn_measurement_method CCD
_diffrn_radiation_monochromator 'horizonally mounted graphite crystal'
_diffrn_radiation_source 'fine-focus sealed tube'
_diffrn_radiation_type MoK\a
_diffrn_radiation_wavelength 0.71073
_diffrn_reflns_av_R_equivalents 0.0263
_diffrn_reflns_av_sigmaI/netI 0.0545
_diffrn_reflns_limit_h_max 13
_diffrn_reflns_limit_h_min -13
_diffrn_reflns_limit_k_max 14
_diffrn_reflns_limit_k_min -14
_diffrn_reflns_limit_l_max 19
_diffrn_reflns_limit_l_min -16
_diffrn_reflns_number 10666
_diffrn_reflns_theta_full 31.52
_diffrn_reflns_theta_max 31.52
_diffrn_reflns_theta_min 2.27
_exptl_absorpt_coefficient_mu 1.037
_exptl_absorpt_correction_type none
_exptl_crystal_colour red-purple
_exptl_crystal_density_diffrn 1.767
_exptl_crystal_density_method 'not measured'
_exptl_crystal_description block
_exptl_crystal_F_000 547
_exptl_crystal_size_max 0.15
_exptl_crystal_size_mid 0.12
_exptl_crystal_size_min 0.12
_refine_diff_density_max 0.523
_refine_diff_density_min -0.585
_refine_diff_density_rms 0.071
_refine_ls_extinction_method none
_refine_ls_goodness_of_fit_ref 0.999
_refine_ls_hydrogen_treatment constr
_refine_ls_matrix_type full
_refine_ls_number_parameters 286
_refine_ls_number_reflns 6847
_refine_ls_number_restraints 0
_refine_ls_restrained_S_all 0.999
_refine_ls_R_factor_all 0.1005
_refine_ls_R_factor_gt 0.0510
_refine_ls_shift/su_max 0.001
_refine_ls_shift/su_mean 0.000
_refine_ls_structure_factor_coef Fsqd
_refine_ls_weighting_details 'calc w=1/[\s^2^(Fo^2^)+(0.0793P)^2^+0.2019P] where P=(Fo^2^+2Fc^2^)/3'
_refine_ls_weighting_scheme calc
_refine_ls_wR_factor_gt 0.1273
_refine_ls_wR_factor_ref 0.1565
_reflns_number_gt 4073
_reflns_number_total 6847
_reflns_threshold_expression >2sigma(I)
_cod_data_source_file b815865g.txt
_cod_data_source_block 4
_cod_original_sg_symbol_H-M P-1
_cod_database_code 7001196

loop_
_symmetry_equiv_pos_as_xyz
'x, y, z'
'-x, -y, -z'

loop_
_atom_site_label
_atom_site_type_symbol
_atom_site_fract_x
_atom_site_fract_y
_atom_site_fract_z
_atom_site_U_iso_or_equiv
_atom_site_adp_type
_atom_site_occupancy
_atom_site_symmetry_multiplicity
_atom_site_calc_flag
_atom_site_refinement_flags
_atom_site_disorder_assembly
_atom_site_disorder_group
C1 C -0.1296(4) -0.7616(4) 1.1708(3) 0.0719(9) Uani 1 1 d . . .
H1 H -0.2385 -0.7106 1.1825 0.086 Uiso 1 1 calc R . .
C2 C -0.0636(5) -0.8913(4) 1.2361(3) 0.0775(10) Uani 1 1 d . . .
H2 H -0.1245 -0.9346 1.2949 0.093 Uiso 1 1 calc R . .
C3 C 0.1706(3) -0.8243(3) 1.1062(2) 0.0542(7) Uani 1 1 d . . .
C4 C 0.3161(3) -0.8077(3) 1.0666(2) 0.0484(6) Uani 1 1 d . . .
C5 C 0.6143(3) -0.8345(3) 1.0305(2) 0.0553(7) Uani 1 1 d . . .
H5 H 0.7244 -0.8689 1.0328 0.066 Uiso 1 1 calc R . .
C6 C 0.5459(3) -0.7052(3) 0.9616(2) 0.0483(6) Uani 1 1 d . . .
C7 C 0.6299(3) -0.6097(3) 0.8865(2) 0.0533(6) Uani 1 1 d . . .
H7 H 0.7406 -0.6354 0.8823 0.064 Uiso 1 1 calc R . .
C8 C 0.6369(3) -0.3969(3) 0.7533(2) 0.0452(5) Uani 1 1 d . . .
C9 C 0.5523(3) -0.2750(3) 0.6797(2) 0.0459(6) Uani 1 1 d . . .
H9 H 0.4437 -0.2581 0.6802 0.055 Uiso 1 1 calc R . .
C10 C 0.7795(3) -0.2102(3) 0.6117(3) 0.0547(7) Uani 1 1 d . . .
H10 H 0.8336 -0.1479 0.5634 0.066 Uiso 1 1 calc R . .
C11 C 0.8603(3) -0.3306(3) 0.6856(3) 0.0623(8) Uani 1 1 d . . .
H11 H 0.9686 -0.3472 0.6858 0.075 Uiso 1 1 calc R . .
C12 C 0.1801(4) 0.2654(4) 0.7237(3) 0.0636(8) Uani 1 1 d . . .
C13 C 0.3350(3) 0.1944(3) 0.6570(2) 0.0468(6) Uani 1 1 d . . .
C14 C 0.4601(3) 0.2556(3) 0.6346(2) 0.0511(6) Uani 1 1 d . . .
H14 H 0.4491 0.3301 0.6681 0.061 Uiso 1 1 calc R . .
C15 C 0.5981(3) 0.2124(3) 0.5661(2) 0.0469(6) Uani 1 1 d . . .
C16 C 0.7225(4) 0.2937(4) 0.5437(3) 0.0664(8) Uani 1 1 d . . .
N1 N 0.5508(3) -0.4885(2) 0.82516(18) 0.0475(5) Uani 1 1 d . . .
N2 N 0.6233(2) -0.1818(2) 0.60848(18) 0.0455(5) Uani 1 1 d . . .
N3 N 0.7915(3) -0.4251(3) 0.7573(2) 0.0577(6) Uani 1 1 d . . .
O1 O 0.3307(2) 0.0868(2) 0.62898(17) 0.0565(5) Uani 1 1 d . . .
O2 O 0.6393(2) 0.1153(2) 0.51234(16) 0.0542(5) Uani 1 1 d . . .
F1 F 0.1594(4) 0.1711(3) 0.8190(2) 0.1193(10) Uani 1 1 d . . .
F2 F 0.0571(3) 0.2981(4) 0.6749(3) 0.1410(14) Uani 1 1 d . . .
F3 F 0.1757(2) 0.3884(2) 0.74731(17) 0.0762(5) Uani 1 1 d . . .
F4 F 0.6964(4) 0.3818(4) 0.6060(3) 0.1511(15) Uani 1 1 d . . .
F5 F 0.7248(3) 0.3753(3) 0.4427(2) 0.1102(9) Uani 1 1 d . . .
F6 F 0.8689(3) 0.2008(3) 0.5503(2) 0.0961(7) Uani 1 1 d . . .
S1 S -0.00721(10) -0.68962(10) 1.06311(7) 0.0712(3) Uani 1 1 d . . .
S2 S 0.14132(11) -0.97806(9) 1.20806(7) 0.0712(2) Uani 1 1 d . . .
S3 S 0.33920(8) -0.65266(8) 0.96293(6) 0.0560(2) Uani 1 1 d . . .
S4 S 0.49419(9) -0.93446(8) 1.11381(6) 0.05582(19) Uani 1 1 d . . .
Cu1 Cu 0.5000 0.0000 0.5000 0.04184(14) Uani 1 2 d S . .

loop_
_atom_site_aniso_label
_atom_site_aniso_U_11
_atom_site_aniso_U_22
_atom_site_aniso_U_33
_atom_site_aniso_U_23
_atom_site_aniso_U_13
_atom_site_aniso_U_12
C1 0.0493(18) 0.083(2) 0.077(2) -0.0107(18) 0.0070(16) -0.0291(16)
C2 0.068(2) 0.082(2) 0.077(2) -0.0040(18) 0.0112(18) -0.0412(18)
C3 0.0492(15) 0.0503(14) 0.0532(16) -0.0011(12) -0.0011(12) -0.0164(11)
C4 0.0462(14) 0.0483(13) 0.0438(13) -0.0024(10) -0.0045(11) -0.0144(11)
C5 0.0436(15) 0.0541(15) 0.0599(17) -0.0034(12) -0.0131(12) -0.0104(11)
C6 0.0414(13) 0.0495(13) 0.0496(14) -0.0074(11) -0.0057(11) -0.0129(10)
C7 0.0423(14) 0.0553(15) 0.0577(16) -0.0057(12) -0.0056(12) -0.0168(11)
C8 0.0363(12) 0.0457(12) 0.0519(14) -0.0138(10) -0.0014(10) -0.0118(10)
C9 0.0349(12) 0.0495(13) 0.0490(14) -0.0100(11) 0.0009(10) -0.0131(10)
C10 0.0374(13) 0.0494(14) 0.0712(18) -0.0073(12) 0.0008(12) -0.0171(11)
C11 0.0347(13) 0.0537(15) 0.088(2) -0.0030(14) -0.0061(14) -0.0145(11)
C12 0.0482(17) 0.0685(19) 0.075(2) -0.0270(16) -0.0061(15) -0.0127(14)
C13 0.0474(14) 0.0410(12) 0.0462(13) -0.0062(10) -0.0088(11) -0.0089(10)
C14 0.0493(15) 0.0428(12) 0.0608(17) -0.0149(11) -0.0062(12) -0.0123(11)
C15 0.0483(14) 0.0377(11) 0.0500(14) -0.0029(10) -0.0112(11) -0.0114(10)
C16 0.064(2) 0.0602(18) 0.074(2) -0.0133(15) -0.0010(16) -0.0256(15)
N1 0.0423(11) 0.0480(11) 0.0481(12) -0.0070(9) -0.0017(9) -0.0155(9)
N2 0.0379(11) 0.0416(10) 0.0522(12) -0.0101(9) 0.0021(9) -0.0124(8)
N3 0.0388(12) 0.0523(12) 0.0756(17) -0.0079(11) -0.0064(11) -0.0136(10)
O1 0.0534(11) 0.0509(10) 0.0664(12) -0.0161(9) -0.0002(9) -0.0206(9)
O2 0.0500(11) 0.0477(10) 0.0601(12) -0.0136(8) -0.0005(9) -0.0131(8)
F1 0.115(2) 0.1047(18) 0.1072(19) -0.0223(15) 0.0530(16) -0.0399(16)
F2 0.0516(13) 0.198(3) 0.203(3) -0.143(3) -0.0442(16) 0.0192(15)
F3 0.0655(12) 0.0688(11) 0.0909(14) -0.0384(10) -0.0032(10) -0.0055(9)
F4 0.133(2) 0.196(3) 0.208(3) -0.147(3) 0.069(2) -0.121(2)
F5 0.113(2) 0.0915(16) 0.1119(19) 0.0313(14) -0.0160(15) -0.0599(15)
F6 0.0554(12) 0.1022(16) 0.124(2) -0.0043(14) -0.0142(12) -0.0337(12)
S1 0.0450(4) 0.0717(5) 0.0744(5) 0.0073(4) -0.0020(4) -0.0154(3)
S2 0.0698(5) 0.0568(4) 0.0716(5) 0.0057(4) 0.0022(4) -0.0256(4)
S3 0.0410(4) 0.0561(4) 0.0553(4) 0.0088(3) -0.0082(3) -0.0138(3)
S4 0.0538(4) 0.0501(4) 0.0507(4) 0.0030(3) -0.0108(3) -0.0112(3)
Cu1 0.0363(2) 0.0380(2) 0.0485(3) -0.00918(17) 0.00154(17) -0.01342(16)

loop_
_atom_type_symbol
_atom_type_description
_atom_type_scat_dispersion_real
_atom_type_scat_dispersion_imag
_atom_type_scat_source
C C 0.0033 0.0016 'International Tables Vol C Tables 4.2.6.8 and 6.1.1.4'
H H 0.0000 0.0000 'International Tables Vol C Tables 4.2.6.8 and 6.1.1.4'
N N 0.0061 0.0033 'International Tables Vol C Tables 4.2.6.8 and 6.1.1.4'
O O 0.0106 0.0060 'International Tables Vol C Tables 4.2.6.8 and 6.1.1.4'
F F 0.0171 0.0103 'International Tables Vol C Tables 4.2.6.8 and 6.1.1.4'
S S 0.1246 0.1234 'International Tables Vol C Tables 4.2.6.8 and 6.1.1.4'
Cu Cu 0.3201 1.2651 'International Tables Vol C Tables 4.2.6.8 and 6.1.1.4'

loop_
_geom_angle_atom_site_label_1
_geom_angle_atom_site_label_2
_geom_angle_atom_site_label_3
_geom_angle
_geom_angle_site_symmetry_1
_geom_angle_site_symmetry_3
_geom_angle_publ_flag
C2 C1 S1 118.0(3) . . ?
C1 C2 S2 117.7(3) . . ?
C4 C3 S1 122.4(2) . . ?
C4 C3 S2 123.4(2) . . ?
S1 C3 S2 114.09(16) . . ?
C3 C4 S4 123.5(2) . . ?
C3 C4 S3 121.6(2) . . ?
S4 C4 S3 114.90(15) . . ?
C6 C5 S4 118.7(2) . . ?
C5 C6 C7 125.4(3) . . ?
C5 C6 S3 116.8(2) . . ?
C7 C6 S3 117.9(2) . . ?
N1 C7 C6 119.5(3) . . ?
N3 C8 C9 121.7(2) . . ?
N3 C8 N1 121.2(2) . . ?
C9 C8 N1 117.0(2) . . ?
N2 C9 C8 121.5(2) . . ?
N2 C10 C11 120.4(2) . . ?
N3 C11 C10 123.4(3) . . ?
F2 C12 F3 107.6(3) . . ?
F2 C12 F1 107.5(3) . . ?
F3 C12 F1 105.2(3) . . ?
F2 C12 C13 111.1(3) . . ?
F3 C12 C13 114.5(3) . . ?
F1 C12 C13 110.5(3) . . ?
O1 C13 C14 128.5(3) . . ?
O1 C13 C12 113.0(2) . . ?
C14 C13 C12 118.6(2) . . ?
C15 C14 C13 124.0(3) . . ?
O2 C15 C14 129.4(3) . . ?
O2 C15 C16 111.5(2) . . ?
C14 C15 C16 119.0(3) . . ?
F4 C16 F6 107.9(3) . . ?
F4 C16 F5 107.5(3) . . ?
F6 C16 F5 105.0(3) . . ?
F4 C16 C15 114.3(3) . . ?
F6 C16 C15 112.2(3) . . ?
F5 C16 C15 109.5(3) . . ?
C7 N1 C8 117.9(2) . . ?
C9 N2 C10 117.0(2) . . ?
C9 N2 Cu1 122.08(18) . . ?
C10 N2 Cu1 120.87(17) . . ?
C8 N3 C11 115.9(3) . . ?
C13 O1 Cu1 121.96(17) . . ?
C15 O2 Cu1 125.55(18) . . ?
C1 S1 C3 94.28(16) . . ?
C2 S2 C3 93.98(15) . . ?
C6 S3 C4 94.68(12) . . ?
C5 S4 C4 94.92(13) . . ?
O2 Cu1 O2 180.00(7) 2_656 . ?
O2 Cu1 N2 90.53(9) 2_656 . ?
O2 Cu1 N2 89.47(9) . . ?
O2 Cu1 N2 89.47(9) 2_656 2_656 ?
O2 Cu1 N2 90.53(9) . 2_656 ?
N2 Cu1 N2 180.00(11) . 2_656 ?
O2 Cu1 O1 91.62(8) 2_656 . ?
O2 Cu1 O1 88.38(8) . . ?
N2 Cu1 O1 91.57(9) . . ?
N2 Cu1 O1 88.43(9) 2_656 . ?
O2 Cu1 O1 88.38(8) 2_656 2_656 ?
O2 Cu1 O1 91.62(8) . 2_656 ?
N2 Cu1 O1 88.43(9) . 2_656 ?
N2 Cu1 O1 91.57(9) 2_656 2_656 ?
O1 Cu1 O1 180.0 . 2_656 ?

loop_
_geom_bond_atom_site_label_1
_geom_bond_atom_site_label_2
_geom_bond_distance
_geom_bond_site_symmetry_2
_geom_bond_publ_flag
C1 C2 1.322(5) . ?
C1 S1 1.731(3) . ?
C2 S2 1.742(4) . ?
C3 C4 1.350(4) . ?
C3 S1 1.753(3) . ?
C3 S2 1.756(3) . ?
C4 S4 1.747(3) . ?
C4 S3 1.761(3) . ?
C5 C6 1.348(4) . ?
C5 S4 1.717(3) . ?
C6 C7 1.437(4) . ?
C6 S3 1.741(3) . ?
C7 N1 1.285(4) . ?
C8 N3 1.328(3) . ?
C8 C9 1.389(4) . ?
C8 N1 1.408(3) . ?
C9 N2 1.334(3) . ?
C10 N2 1.340(4) . ?
C10 C11 1.372(4) . ?
C11 N3 1.332(4) . ?
C12 F2 1.291(4) . ?
C12 F3 1.327(4) . ?
C12 F1 1.338(4) . ?
C12 C13 1.527(4) . ?
C13 O1 1.240(3) . ?
C13 C14 1.400(4) . ?
C14 C15 1.376(4) . ?
C15 O2 1.260(3) . ?
C15 C16 1.533(4) . ?
C16 F4 1.293(4) . ?
C16 F6 1.313(4) . ?
C16 F5 1.328(4) . ?
N2 Cu1 2.053(2) . ?
O1 Cu1 2.170(2) . ?
O2 Cu1 2.032(2) . ?
Cu1 O2 2.032(2) 2_656 ?
Cu1 N2 2.053(2) 2_656 ?
Cu1 O1 2.170(2) 2_656 ?
